data_4027926
loop_
_publ_author_name
'Fabienne Grellepois'

_publ_contact_author_address
;
Institut de Chimie Mol\'eculaire de Reims 
UMR CNRS 7312
Dr. Fabienne Grellepois
UMR CNRS 7312, boite 44
UFR des Sciences Exactes et Naturelles 
BP 1039 
51687 Reims Cedex 2
;
_publ_contact_author_email fabienne.grellepois@univ-reims.fr
_publ_contact_author_name 'Grellepois Fabienne'
_publ_section_title
;
 Enantiopure Trifluoromethylated \b3,3-Amino Acids: Synthesis by
 Asymmetric Reformatsky Reaction with Stable Analogues of
 TrifluoromethylN-tert-Butanesulfinylketoimines and Incorporation into
 \a/\b-Peptides
;
_journal_name_full 'Journal of Organic Chemistry'
_journal_page_first 1127
_journal_page_last 1137
_journal_paper_doi 10.1021/jo302549v
_journal_volume 78
_journal_year 2013
_chemical_absolute_configuration syn
_chemical_compound_source 'synthesis as described'
_chemical_formula_moiety 'C19 H28 F3 N1 O4 S1'
_chemical_formula_sum 'C19 H28 F3 N O4 S'
_chemical_formula_weight 423.48
_chemical_name_systematic
;
 ?
;
_space_group_IT_number 4
_symmetry_cell_setting monoclinic
_symmetry_space_group_name_Hall 'P 2yb'
_symmetry_space_group_name_H-M 'P 1 21 1'
_atom_sites_solution_hydrogens geom
_atom_sites_solution_primary direct
_atom_sites_solution_secondary difmap
_audit_conform_dict_location ftp://ftp.iucr.org/pub/cif_core.dic
_audit_conform_dict_name cif_core.dic
_audit_conform_dict_version 2.4
_audit_creation_date 2012-09-28T15:24:28-00:00
_audit_creation_method 'WinGX routine CIF_UPDATE'
_cell_angle_alpha 90.000
_cell_angle_beta 109.129(5)
_cell_angle_gamma 90.000
_cell_formula_units_Z 2
_cell_length_a 10.188(5)
_cell_length_b 9.927(5)
_cell_length_c 11.211(5)
_cell_measurement_reflns_used 5286
_cell_measurement_temperature 100(2)
_cell_measurement_theta_max 26.3038
_cell_measurement_theta_min 1.9187
_cell_measurement_wavelength 0.71073
_cell_volume 1071.2(9)
_computing_cell_refinement
;
        CrysAlisPro, Agilent Technologies,
        Version 1.171.36.20 (release 27-06-2012 CrysAlis171 .NET)
        (compiled Jul 11 2012,15:38:31)
;
_computing_data_collection
;
        APEXII suite Bruker-AXS
;
_computing_data_reduction
;
        CrysAlisPro, Agilent Technologies,
        Version 1.171.36.20 (release 27-06-2012 CrysAlis171 .NET)
        (compiled Jul 11 2012,15:38:31)
;
_computing_molecular_graphics 'Ortep-3 for Windows (Farrugia, 1997)'
_computing_publication_material 'WinGX publication routines (Farrugia, 1999)'
_computing_structure_refinement 'SHELXL-97 (Sheldrick, 1997)'
_computing_structure_solution 'SIR92 (Giacovazzo et al, 1993)'
_diffrn_ambient_temperature 100(2)
_diffrn_measured_fraction_theta_full 0.999
_diffrn_measured_fraction_theta_max 0.999
_diffrn_measurement_device_type 'Bruker D8 Venture with Photon 100 detector'
_diffrn_measurement_method '\w scans'
_diffrn_orient_matrix_UB_11 0.0238416
_diffrn_orient_matrix_UB_12 -0.0340957
_diffrn_orient_matrix_UB_13 0.0587516
_diffrn_orient_matrix_UB_21 0.069694
_diffrn_orient_matrix_UB_22 0.013246
_diffrn_orient_matrix_UB_23 0.0039358
_diffrn_orient_matrix_UB_31 -0.0018011
_diffrn_orient_matrix_UB_32 0.0613756
_diffrn_orient_matrix_UB_33 0.0319104
_diffrn_radiation_monochromator mirrors
_diffrn_radiation_probe x-ray
_diffrn_radiation_type MoK\a
_diffrn_radiation_wavelength 0.71073
_diffrn_reflns_av_R_equivalents 0.0853
_diffrn_reflns_av_unetI/netI 0.109
_diffrn_reflns_limit_h_max 12
_diffrn_reflns_limit_h_min -12
_diffrn_reflns_limit_k_max 12
_diffrn_reflns_limit_k_min -12
_diffrn_reflns_limit_l_max 13
_diffrn_reflns_limit_l_min -14
_diffrn_reflns_number 12656
_diffrn_reflns_theta_full 26.36
_diffrn_reflns_theta_max 26.36
_diffrn_reflns_theta_min 1.92
_exptl_absorpt_coefficient_mu 0.2
_exptl_absorpt_correction_T_max 1
_exptl_absorpt_correction_T_min 0.92362
_exptl_absorpt_correction_type multi-scan
_exptl_absorpt_process_details
;
        CrysAlisPro, Agilent Technologies,
        Version 1.171.36.20 (release 27-06-2012 CrysAlis171 .NET)
        (compiled Jul 11 2012,15:38:31)
        empirical absorption correction using spherical harmonics,
 implemented in SCALE3 ABSPACK scaling algorithm.
;
_exptl_crystal_colour colourless
_exptl_crystal_density_diffrn 1.313
_exptl_crystal_description prism
_exptl_crystal_F_000 448
_exptl_crystal_size_max 0.325
_exptl_crystal_size_mid 0.250
_exptl_crystal_size_min 0.130
_refine_diff_density_max 0.408
_refine_diff_density_min -0.457
_refine_diff_density_rms 0.067
_refine_ls_abs_structure_details 'Flack H D (1983), Acta Cryst. A39, 876-881'
_refine_ls_abs_structure_Flack -0.07(10)
_refine_ls_extinction_method none
_refine_ls_goodness_of_fit_ref 1.062
_refine_ls_hydrogen_treatment constr
_refine_ls_matrix_type full
_refine_ls_number_parameters 260
_refine_ls_number_reflns 4352
_refine_ls_number_restraints 1
_refine_ls_restrained_S_all 1.062
_refine_ls_R_factor_all 0.1059
_refine_ls_R_factor_gt 0.0553
_refine_ls_shift/su_max 0.001
_refine_ls_shift/su_mean 0
_refine_ls_structure_factor_coef Fsqd
_refine_ls_weighting_details 'calc w=1/[\s^2^(Fo^2^)+(0.0321P)^2^+0.2771P] where P=(Fo^2^+2Fc^2^)/3'
_refine_ls_weighting_scheme calc
_refine_ls_wR_factor_gt 0.083
_refine_ls_wR_factor_ref 0.0978
_reflns_number_gt 3025
_reflns_number_total 4352
_reflns_threshold_expression >2sigma(I)
_cod_data_source_file jo302549v_si_002.cif
_cod_data_source_block mo_fg1082_4
_cod_original_sg_symbol_Hall P2yb
_cod_database_code 4027926

loop_
_symmetry_equiv_pos_as_xyz
'x, y, z'
'-x, y+1/2, -z'

loop_
_atom_site_label
_atom_site_type_symbol
_atom_site_fract_x
_atom_site_fract_y
_atom_site_fract_z
_atom_site_U_iso_or_equiv
_atom_site_adp_type
_atom_site_occupancy
_atom_site_symmetry_multiplicity
_atom_site_calc_flag
_atom_site_refinement_flags
S1 S -0.15255(9) 0.75274(9) 0.14752(7) 0.0178(2) Uani 1 1 d .
F1 F -0.1519(2) 0.3422(2) 0.28218(18) 0.0297(5) Uani 1 1 d .
F2 F -0.03939(19) 0.2570(2) 0.16826(17) 0.0283(5) Uani 1 1 d .
F3 F -0.2524(2) 0.31705(19) 0.08257(18) 0.0296(5) Uani 1 1 d .
O1 O -0.1756(2) 0.7945(2) 0.01448(19) 0.0213(6) Uani 1 1 d .
O2 O -0.3035(3) 0.5127(2) -0.1044(2) 0.0213(6) Uani 1 1 d .
O3 O -0.1394(2) 0.4927(3) -0.19972(19) 0.0200(6) Uani 1 1 d .
O4 O 0.4347(2) 0.4754(3) 0.3429(2) 0.0257(6) Uani 1 1 d .
N1 N -0.1918(3) 0.5880(3) 0.1516(2) 0.0152(7) Uani 1 1 d .
H1 H -0.2722 0.5606 0.1561 0.018 Uiso 1 1 calc R
C1 C 0.3038(4) 0.5047(4) 0.3460(3) 0.0194(8) Uani 1 1 d .
C2 C 0.2971(4) 0.5514(4) 0.4604(3) 0.0213(9) Uani 1 1 d .
H2 H 0.3799 0.562 0.5302 0.026 Uiso 1 1 calc R
C3 C 0.1709(4) 0.5823(3) 0.4727(3) 0.0200(9) Uani 1 1 d .
H3 H 0.1669 0.6153 0.551 0.024 Uiso 1 1 calc R
C4 C 0.0490(4) 0.5658(3) 0.3717(3) 0.0179(8) Uani 1 1 d .
H4 H -0.038 0.5865 0.3814 0.021 Uiso 1 1 calc R
C5 C 0.0545(4) 0.5190(3) 0.2566(3) 0.0165(8) Uani 1 1 d .
C6 C 0.1833(3) 0.4874(4) 0.2438(3) 0.0151(8) Uani 1 1 d .
H6 H 0.188 0.4545 0.1658 0.018 Uiso 1 1 calc R
C7 C -0.0813(3) 0.4927(4) 0.1471(3) 0.0155(7) Uani 1 1 d .
C8 C -0.1317(4) 0.3527(4) 0.1697(3) 0.0215(9) Uani 1 1 d .
C9 C -0.0567(3) 0.4958(4) 0.0181(3) 0.0168(8) Uani 1 1 d .
H9A H 0.0018 0.5752 0.0171 0.02 Uiso 1 1 calc R
H9B H -0.0026 0.4147 0.0124 0.02 Uiso 1 1 calc R
C10 C -0.1836(4) 0.5013(3) -0.0992(3) 0.0169(8) Uani 1 1 d .
C11 C -0.2399(4) 0.4948(4) -0.3303(3) 0.0196(9) Uani 1 1 d .
C12 C -0.3120(4) 0.6309(4) -0.3568(3) 0.0256(10) Uani 1 1 d .
H12A H -0.3732 0.6407 -0.3057 0.038 Uiso 1 1 calc R
H12B H -0.3672 0.637 -0.4465 0.038 Uiso 1 1 calc R
H12C H -0.2422 0.7027 -0.3354 0.038 Uiso 1 1 calc R
C13 C -0.3389(4) 0.3781(4) -0.3496(3) 0.0260(9) Uani 1 1 d .
H13A H -0.2862 0.2949 -0.321 0.039 Uiso 1 1 calc R
H13B H -0.3931 0.3703 -0.4394 0.039 Uiso 1 1 calc R
H13C H -0.4018 0.3931 -0.3008 0.039 Uiso 1 1 calc R
C14 C -0.1436(4) 0.4789(5) -0.4091(3) 0.0313(10) Uani 1 1 d .
H14A H -0.0787 0.5549 -0.3926 0.047 Uiso 1 1 calc R
H14B H -0.1989 0.477 -0.4989 0.047 Uiso 1 1 calc R
H14C H -0.0913 0.3946 -0.3861 0.047 Uiso 1 1 calc R
C15 C -0.3023(4) 0.8194(4) 0.1872(3) 0.0209(8) Uani 1 1 d .
C16 C -0.2860(4) 0.7756(4) 0.3217(3) 0.0295(10) Uani 1 1 d .
H16A H -0.1947 0.8038 0.3785 0.044 Uiso 1 1 calc R
H16B H -0.2939 0.6773 0.3246 0.044 Uiso 1 1 calc R
H16C H -0.3589 0.8175 0.3484 0.044 Uiso 1 1 calc R
C17 C -0.2888(4) 0.9726(4) 0.1782(3) 0.0307(10) Uani 1 1 d .
H17A H -0.3645 1.0167 0.1992 0.046 Uiso 1 1 calc R
H17B H -0.294 0.997 0.0921 0.046 Uiso 1 1 calc R
H17C H -0.1994 1.0019 0.2375 0.046 Uiso 1 1 calc R
C18 C -0.4386(3) 0.7704(4) 0.0922(3) 0.0253(9) Uani 1 1 d .
H18A H -0.4505 0.6742 0.1056 0.038 Uiso 1 1 calc R
H18B H -0.4367 0.7845 0.0063 0.038 Uiso 1 1 calc R
H18C H -0.5162 0.8209 0.1038 0.038 Uiso 1 1 calc R
C19 C 0.4463(4) 0.4313(4) 0.2261(3) 0.0264(9) Uani 1 1 d .
H19A H 0.3952 0.3466 0.2009 0.04 Uiso 1 1 calc R
H19B H 0.5444 0.417 0.2357 0.04 Uiso 1 1 calc R
H19C H 0.4073 0.4998 0.1612 0.04 Uiso 1 1 calc R

loop_
_atom_site_aniso_label
_atom_site_aniso_U_11
_atom_site_aniso_U_22
_atom_site_aniso_U_33
_atom_site_aniso_U_23
_atom_site_aniso_U_13
_atom_site_aniso_U_12
S1 0.0152(5) 0.0186(5) 0.0199(4) 0.0010(4) 0.0060(3) -0.0001(5)
F1 0.0407(14) 0.0241(12) 0.0306(12) 0.0062(10) 0.0202(10) -0.0027(11)
F2 0.0244(12) 0.0180(11) 0.0416(12) -0.0005(11) 0.0098(9) 0.0058(12)
F3 0.0196(12) 0.0263(12) 0.0355(12) 0.0031(10) -0.0009(10) -0.0063(10)
O1 0.0218(14) 0.0258(16) 0.0192(12) 0.0060(10) 0.0106(11) -0.0014(11)
O2 0.0147(15) 0.0306(16) 0.0203(13) -0.0039(11) 0.0079(10) -0.0004(12)
O3 0.0154(14) 0.0294(14) 0.0151(12) -0.0034(12) 0.0049(10) 0.0024(12)
O4 0.0114(14) 0.0399(16) 0.0239(13) -0.0017(12) 0.0033(10) 0.0030(13)
N1 0.0107(17) 0.0145(16) 0.0261(16) 0.0029(13) 0.0137(13) 0.0002(13)
C1 0.020(2) 0.018(2) 0.0202(19) 0.0014(16) 0.0063(16) 0.0009(18)
C2 0.018(2) 0.024(2) 0.0173(19) 0.0007(16) 0.0007(15) 0.0022(18)
C3 0.026(2) 0.020(2) 0.0127(18) 0.0040(16) 0.0050(16) 0.0042(18)
C4 0.019(2) 0.020(2) 0.0171(19) 0.0029(16) 0.0084(15) 0.0030(17)
C5 0.018(2) 0.013(2) 0.0187(19) 0.0053(15) 0.0061(15) 0.0008(16)
C6 0.015(2) 0.0147(18) 0.0160(18) 0.0025(16) 0.0048(14) 0.0008(17)
C7 0.0146(19) 0.0179(18) 0.0157(17) 0.0001(16) 0.0074(14) -0.0005(17)
C8 0.022(2) 0.020(2) 0.022(2) 0.0001(17) 0.0064(17) 0.0030(18)
C9 0.0102(18) 0.0235(19) 0.0162(17) -0.0006(17) 0.0035(14) 0.0028(17)
C10 0.021(2) 0.0128(19) 0.0179(18) -0.0009(16) 0.0083(15) -0.0039(17)
C11 0.027(2) 0.021(2) 0.0110(18) -0.0012(17) 0.0068(16) -0.0052(19)
C12 0.024(2) 0.026(2) 0.024(2) 0.0031(17) 0.0041(17) 0.0000(18)
C13 0.033(3) 0.022(2) 0.021(2) -0.0010(17) 0.0069(17) -0.0010(19)
C14 0.030(2) 0.051(3) 0.0136(19) 0.000(2) 0.0079(17) 0.005(2)
C15 0.018(2) 0.022(2) 0.0240(19) -0.0015(16) 0.0091(15) 0.0073(17)
C16 0.032(2) 0.036(3) 0.0247(18) 0.0030(18) 0.0150(17) 0.013(2)
C17 0.036(3) 0.022(2) 0.033(2) -0.0010(18) 0.0093(18) 0.009(2)
C18 0.015(2) 0.035(3) 0.0268(19) 0.0021(19) 0.0081(15) 0.0022(19)
C19 0.016(2) 0.039(2) 0.028(2) -0.0022(18) 0.0136(17) -0.0009(19)

loop_
_atom_type_symbol
_atom_type_description
_atom_type_scat_dispersion_real
_atom_type_scat_dispersion_imag
_atom_type_scat_source
C C 0.0033 0.0016 'International Tables Vol C Tables 4.2.6.8 and 6.1.1.4'
H H 0 0 'International Tables Vol C Tables 4.2.6.8 and 6.1.1.4'
N N 0.0061 0.0033 'International Tables Vol C Tables 4.2.6.8 and 6.1.1.4'
O O 0.0106 0.006 'International Tables Vol C Tables 4.2.6.8 and 6.1.1.4'
F F 0.0171 0.0103 'International Tables Vol C Tables 4.2.6.8 and 6.1.1.4'
S S 0.1246 0.1234 'International Tables Vol C Tables 4.2.6.8 and 6.1.1.4'

loop_
_geom_angle_atom_site_label_1
_geom_angle_atom_site_label_2
_geom_angle_atom_site_label_3
_geom_angle
O1 S1 N1 109.61(13)
O1 S1 C15 105.65(14)
N1 S1 C15 96.82(15)
C10 O3 C11 120.8(3)
C1 O4 C19 117.5(2)
C7 N1 S1 115.3(2)
C7 N1 H1 122.3
S1 N1 H1 122.3
O4 C1 C2 115.8(3)
O4 C1 C6 123.8(3)
C2 C1 C6 120.4(3)
C3 C2 C1 120.0(3)
C3 C2 H2 120
C1 C2 H2 120
C2 C3 C4 120.6(3)
C2 C3 H3 119.7
C4 C3 H3 119.7
C3 C4 C5 119.9(3)
C3 C4 H4 120
C5 C4 H4 120
C4 C5 C6 119.6(3)
C4 C5 C7 119.8(3)
C6 C5 C7 120.4(3)
C1 C6 C5 119.5(3)
C1 C6 H6 120.2
C5 C6 H6 120.2
N1 C7 C8 105.9(3)
N1 C7 C5 110.9(3)
C8 C7 C5 106.5(3)
N1 C7 C9 112.1(2)
C8 C7 C9 109.8(3)
C5 C7 C9 111.3(3)
F2 C8 F3 106.4(3)
F2 C8 F1 106.2(3)
F3 C8 F1 106.0(3)
F2 C8 C7 111.5(3)
F3 C8 C7 113.3(3)
F1 C8 C7 112.8(3)
C10 C9 C7 117.3(3)
C10 C9 H9A 108
C7 C9 H9A 108
C10 C9 H9B 108
C7 C9 H9B 108
H9A C9 H9B 107.2
O2 C10 O3 125.1(3)
O2 C10 C9 127.4(3)
O3 C10 C9 107.5(3)
O3 C11 C13 110.1(3)
O3 C11 C12 109.7(3)
C13 C11 C12 113.5(3)
O3 C11 C14 101.7(3)
C13 C11 C14 111.4(3)
C12 C11 C14 109.9(3)
C11 C12 H12A 109.5
C11 C12 H12B 109.5
H12A C12 H12B 109.5
C11 C12 H12C 109.5
H12A C12 H12C 109.5
H12B C12 H12C 109.5
C11 C13 H13A 109.5
C11 C13 H13B 109.5
H13A C13 H13B 109.5
C11 C13 H13C 109.5
H13A C13 H13C 109.5
H13B C13 H13C 109.5
C11 C14 H14A 109.5
C11 C14 H14B 109.5
H14A C14 H14B 109.5
C11 C14 H14C 109.5
H14A C14 H14C 109.5
H14B C14 H14C 109.5
C16 C15 C18 112.2(3)
C16 C15 C17 111.4(3)
C18 C15 C17 110.5(3)
C16 C15 S1 107.8(2)
C18 C15 S1 110.6(2)
C17 C15 S1 103.9(3)
C15 C16 H16A 109.5
C15 C16 H16B 109.5
H16A C16 H16B 109.5
C15 C16 H16C 109.5
H16A C16 H16C 109.5
H16B C16 H16C 109.5
C15 C17 H17A 109.5
C15 C17 H17B 109.5
H17A C17 H17B 109.5
C15 C17 H17C 109.5
H17A C17 H17C 109.5
H17B C17 H17C 109.5
C15 C18 H18A 109.5
C15 C18 H18B 109.5
H18A C18 H18B 109.5
C15 C18 H18C 109.5
H18A C18 H18C 109.5
H18B C18 H18C 109.5
O4 C19 H19A 109.5
O4 C19 H19B 109.5
H19A C19 H19B 109.5
O4 C19 H19C 109.5
H19A C19 H19C 109.5
H19B C19 H19C 109.5

loop_
_geom_bond_atom_site_label_1
_geom_bond_atom_site_label_2
_geom_bond_distance
S1 O1 1.491(2)
S1 N1 1.687(3)
S1 C15 1.846(4)
F1 C8 1.347(4)
F2 C8 1.341(4)
F3 C8 1.343(4)
O2 C10 1.208(4)
O3 C10 1.346(4)
O3 C11 1.487(4)
O4 C1 1.377(4)
O4 C19 1.422(4)
N1 C7 1.484(4)
N1 H1 0.88
C1 C2 1.386(5)
C1 C6 1.388(4)
C2 C3 1.372(5)
C2 H2 0.95
C3 C4 1.389(5)
C3 H3 0.95
C4 C5 1.390(4)
C4 H4 0.95
C5 C6 1.401(5)
C5 C7 1.542(4)
C6 H6 0.95
C7 C8 1.531(5)
C7 C9 1.547(4)
C9 C10 1.513(4)
C9 H9A 0.99
C9 H9B 0.99
C11 C13 1.504(5)
C11 C12 1.520(5)
C11 C14 1.528(5)
C12 H12A 0.98
C12 H12B 0.98
C12 H12C 0.98
C13 H13A 0.98
C13 H13B 0.98
C13 H13C 0.98
C14 H14A 0.98
C14 H14B 0.98
C14 H14C 0.98
C15 C16 1.525(5)
C15 C18 1.527(5)
C15 C17 1.533(5)
C16 H16A 0.98
C16 H16B 0.98
C16 H16C 0.98
C17 H17A 0.98
C17 H17B 0.98
C17 H17C 0.98
C18 H18A 0.98
C18 H18B 0.98
C18 H18C 0.98
C19 H19A 0.98
C19 H19B 0.98
C19 H19C 0.98

loop_
_geom_torsion_atom_site_label_1
_geom_torsion_atom_site_label_2
_geom_torsion_atom_site_label_3
_geom_torsion_atom_site_label_4
_geom_torsion
O1 S1 N1 C7 81.4(2)
C15 S1 N1 C7 -169.3(2)
C19 O4 C1 C2 -178.1(3)
C19 O4 C1 C6 3.1(5)
O4 C1 C2 C3 -179.6(3)
C6 C1 C2 C3 -0.7(5)
C1 C2 C3 C4 0.7(5)
C2 C3 C4 C5 -0.7(5)
C3 C4 C5 C6 0.7(5)
C3 C4 C5 C7 176.4(3)
O4 C1 C6 C5 179.4(3)
C2 C1 C6 C5 0.7(5)
C4 C5 C6 C1 -0.7(5)
C7 C5 C6 C1 -176.3(3)
S1 N1 C7 C8 172.6(2)
S1 N1 C7 C5 57.5(3)
S1 N1 C7 C9 -67.7(3)
C4 C5 C7 N1 32.3(4)
C6 C5 C7 N1 -152.0(3)
C4 C5 C7 C8 -82.4(3)
C6 C5 C7 C8 93.2(4)
C4 C5 C7 C9 157.9(3)
C6 C5 C7 C9 -26.5(4)
N1 C7 C8 F2 -179.7(2)
C5 C7 C8 F2 -61.6(3)
C9 C7 C8 F2 59.0(3)
N1 C7 C8 F3 60.2(3)
C5 C7 C8 F3 178.3(3)
C9 C7 C8 F3 -61.0(4)
N1 C7 C8 F1 -60.3(3)
C5 C7 C8 F1 57.8(4)
C9 C7 C8 F1 178.5(3)
N1 C7 C9 C10 -42.4(4)
C8 C7 C9 C10 75.0(4)
C5 C7 C9 C10 -167.3(3)
C11 O3 C10 O2 -0.9(5)
C11 O3 C10 C9 179.8(3)
C7 C9 C10 O2 5.4(5)
C7 C9 C10 O3 -175.3(3)
C10 O3 C11 C13 -60.3(4)
C10 O3 C11 C12 65.2(4)
C10 O3 C11 C14 -178.5(3)
O1 S1 C15 C16 178.3(2)
N1 S1 C15 C16 65.7(3)
O1 S1 C15 C18 55.3(3)
N1 S1 C15 C18 -57.3(3)
O1 S1 C15 C17 -63.4(2)
N1 S1 C15 C17 -176.0(2)
